data_7051519
loop_
_publ_author_name
'Christoph Janiak'
'Anne-Christine Chamayou'
'Thomas Dorn'

_publ_section_title
;
Hydrophilic interior between hydrophobic regions in
inverse bilayer structures of cation-1,1'-binaphthalene-2,2'-diyl
phosphate salts
;
_journal_name_full 'New Journal of Chemistry'
_journal_paper_doi 10.1039/b510617f
_journal_year 2006
_chemical_formula_sum 'C26 H18 N O6 P'
_chemical_formula_weight 471.38
_space_group_IT_number 19
_symmetry_cell_setting orthorhombic
_symmetry_space_group_name_Hall 'P 2ac 2ab'
_symmetry_space_group_name_H-M 'P 21 21 21'
_cell_angle_alpha 90.00
_cell_angle_beta 90.00
_cell_angle_gamma 90.00
_cell_formula_units_Z 4
_cell_length_a 6.8200(11)
_cell_length_b 12.3523(19)
_cell_length_c 25.480(4)
_cell_measurement_temperature 203(2)
_cell_volume 2146.5(6)
_diffrn_ambient_temperature 203(2)
_exptl_crystal_density_diffrn 1.459
_cod_depositor_comments
;
The following automatic conversions were performed:
'_symmetry_cell_setting' value 'Orthorhombic' changed to 'orthorhombic'
according to '/home/saulius/struct/CIF-dictionaries/cif_core.dic'
dictionary named 'cif_core.dic' version 2.4.1 from 2010-06-29.

Automatic conversion script
Id: cif_fix_enum 1527 2010-12-29 10:47:43Z saulius 
;
_cod_database_code 7051519

loop_
_symmetry_equiv_pos_as_xyz
'x, y, z'
'-x+1/2, -y, z+1/2'
'-x, y+1/2, -z+1/2'
'x+1/2, -y+1/2, -z'

loop_
_atom_site_label
_atom_site_type_symbol
_atom_site_fract_x
_atom_site_fract_y
_atom_site_fract_z
_atom_site_U_iso_or_equiv
_atom_site_adp_type
_atom_site_occupancy
_atom_site_symmetry_multiplicity
_atom_site_calc_flag
_atom_site_refinement_flags
_atom_site_disorder_assembly
_atom_site_disorder_group
P P 0.8055(3) 0.15092(9) 0.81568(6) 0.0737(6) Uani 1 1 d . . .
O1 O 0.9962(6) 0.1009(3) 0.84372(17) 0.0684(12) Uani 1 1 d . . .
O2 O 0.6353(5) 0.1334(2) 0.85861(12) 0.0540(9) Uani 1 1 d . . .
O3 O 0.7751(7) 0.0791(2) 0.76924(14) 0.0802(14) Uani 1 1 d . . .
O4 O 0.8230(9) 0.2688(2) 0.80857(17) 0.115(2) Uani 1 1 d . . .
C1 C 1.0277(8) 0.1113(3) 0.8975(3) 0.0617(16) Uani 1 1 d . . .
C2 C 1.1887(10) 0.1715(4) 0.9133(3) 0.099(3) Uani 1 1 d . . .
H2 H 1.2672 0.2070 0.8883 0.119 Uiso 1 1 calc R . .
C3 C 1.2311(10) 0.1784(5) 0.9640(4) 0.100(3) Uani 1 1 d . . .
H3 H 1.3449 0.2155 0.9744 0.121 Uiso 1 1 calc R . .
C4 C 1.1100(9) 0.1315(4) 1.0027(3) 0.0730(19) Uani 1 1 d . . .
C5 C 1.1412(12) 0.1458(5) 1.0562(3) 0.099(3) Uani 1 1 d . . .
H5 H 1.2537 0.1832 1.0673 0.119 Uiso 1 1 calc R . .
C6 C 1.0145(12) 0.1076(5) 1.0927(3) 0.091(3) Uani 1 1 d . . .
H6 H 1.0426 0.1179 1.1284 0.109 Uiso 1 1 calc R . .
C7 C 0.8383(12) 0.0518(4) 1.0780(2) 0.084(2) Uani 1 1 d . . .
H7 H 0.7487 0.0277 1.1035 0.101 Uiso 1 1 calc R . .
C8 C 0.8045(10) 0.0344(3) 1.0245(2) 0.0618(16) Uani 1 1 d . . .
H8 H 0.6917 -0.0034 1.0139 0.074 Uiso 1 1 calc R . .
C9 C 0.9358(7) 0.0724(3) 0.9865(2) 0.0526(14) Uani 1 1 d . . .
C10 C 0.9060(7) 0.0579(3) 0.9321(2) 0.0441(12) Uani 1 1 d . . .
C11 C 0.6159(7) 0.0263(3) 0.87626(18) 0.0413(11) Uani 1 1 d . . .
C12 C 0.4586(8) -0.0353(4) 0.8581(2) 0.0617(14) Uani 1 1 d . . .
H12 H 0.3641 -0.0043 0.8358 0.074 Uiso 1 1 calc R . .
C13 C 0.4436(7) -0.1401(5) 0.8728(2) 0.0663(16) Uani 1 1 d . . .
H13 H 0.3338 -0.1804 0.8621 0.080 Uiso 1 1 calc R . .
C14 C 0.5868(7) -0.1896(4) 0.9034(2) 0.0476(12) Uani 1 1 d . . .
C15 C 0.5913(9) -0.3029(4) 0.9135(2) 0.0640(16) Uani 1 1 d . . .
H15 H 0.4879 -0.3463 0.9011 0.077 Uiso 1 1 calc R . .
C16 C 0.7359(10) -0.3494(4) 0.9398(2) 0.0660(17) Uani 1 1 d . . .
H16 H 0.7337 -0.4245 0.9456 0.079 Uiso 1 1 calc R . .
C17 C 0.8919(10) -0.2876(4) 0.9589(2) 0.0692(17) Uani 1 1 d . . .
H17 H 0.9944 -0.3215 0.9773 0.083 Uiso 1 1 calc R . .
C18 C 0.8963(8) -0.1773(3) 0.9510(2) 0.0553(14) Uani 1 1 d . . .
H18 H 1.0013 -0.1362 0.9642 0.066 Uiso 1 1 calc R . .
C19 C 0.7447(7) -0.1261(3) 0.92324(16) 0.0382(10) Uani 1 1 d . . .
C20 C 0.7498(6) -0.0126(3) 0.91116(16) 0.0351(10) Uani 1 1 d . . .
N N 0.7995(8) -0.1339(3) 0.77550(16) 0.0586(13) Uani 1 1 d . . .
H H 0.757(9) -0.064(4) 0.770(2) 0.088 Uiso 1 1 d . . .
C21 C 0.9441(9) -0.1729(4) 0.8042(2) 0.0611(15) Uani 1 1 d . . .
H21 H 1.0358 -0.1250 0.8190 0.073 Uiso 1 1 calc R . .
C22 C 0.9634(8) -0.2819(4) 0.8128(2) 0.0556(13) Uani 1 1 d . . .
H22 H 1.0668 -0.3094 0.8332 0.067 Uiso 1 1 calc R . .
C23 C 0.8278(10) -0.3491(4) 0.79085(18) 0.0572(15) Uani 1 1 d . . .
C24 C 0.6740(12) -0.3078(4) 0.7622(2) 0.092(2) Uani 1 1 d . . .
H24 H 0.5785 -0.3542 0.7480 0.110 Uiso 1 1 calc R . .
C25 C 0.6617(12) -0.1976(5) 0.7547(2) 0.092(2) Uani 1 1 d . . .
H25 H 0.5580 -0.1677 0.7352 0.111 Uiso 1 1 calc R . .
C26 C 0.8445(16) -0.4695(5) 0.7988(3) 0.110(3) Uani 1 1 d . . .
O5 O 0.7329(10) -0.5268(3) 0.7740(3) 0.139(3) Uani 1 1 d . . .
H51 H 0.7732 -0.5925 0.7853 0.208 Uiso 1 1 d . . .
O6 O 0.9631(10) -0.5067(4) 0.8289(2) 0.122(3) Uani 1 1 d . . .

loop_
_atom_site_aniso_label
_atom_site_aniso_U_11
_atom_site_aniso_U_22
_atom_site_aniso_U_33
_atom_site_aniso_U_23
_atom_site_aniso_U_13
_atom_site_aniso_U_12
P 0.1224(15) 0.0207(5) 0.0780(10) 0.0153(6) 0.0533(10) 0.0198(7)
O1 0.074(3) 0.0272(16) 0.104(3) -0.0080(18) 0.046(2) -0.0052(18)
O2 0.071(2) 0.0340(16) 0.057(2) 0.0159(15) 0.0220(18) 0.0215(16)
O3 0.143(4) 0.0292(16) 0.068(2) 0.0100(16) 0.047(3) 0.020(2)
O4 0.215(6) 0.0207(15) 0.109(3) 0.0189(19) 0.099(4) 0.024(3)
C1 0.045(3) 0.019(2) 0.120(5) -0.021(3) 0.022(3) -0.008(2)
C2 0.066(4) 0.043(3) 0.188(8) -0.055(4) 0.039(5) -0.028(3)
C3 0.052(4) 0.048(3) 0.201(9) -0.048(5) 0.002(5) -0.019(3)
C4 0.073(4) 0.028(3) 0.118(5) -0.034(3) -0.037(4) 0.011(3)
C5 0.098(6) 0.046(4) 0.153(8) -0.038(5) -0.057(5) 0.025(4)
C6 0.134(7) 0.037(3) 0.100(6) -0.032(3) -0.070(5) 0.037(4)
C7 0.147(7) 0.031(3) 0.075(4) -0.002(3) -0.022(4) 0.031(4)
C8 0.098(5) 0.024(2) 0.063(3) -0.002(2) -0.024(3) 0.006(3)
C9 0.049(3) 0.0171(19) 0.091(4) -0.009(2) -0.017(3) 0.005(2)
C10 0.037(3) 0.0168(19) 0.078(4) 0.000(2) -0.003(2) -0.0034(18)
C11 0.043(3) 0.030(2) 0.051(3) 0.009(2) 0.009(2) 0.003(2)
C12 0.044(3) 0.071(4) 0.070(4) -0.001(3) -0.016(3) 0.005(3)
C13 0.042(3) 0.062(3) 0.095(4) -0.008(3) -0.019(3) -0.018(3)
C14 0.050(3) 0.036(2) 0.056(3) -0.002(2) 0.004(2) -0.022(2)
C15 0.081(4) 0.038(3) 0.073(4) -0.003(3) 0.012(3) -0.025(3)
C16 0.110(5) 0.019(2) 0.068(3) 0.007(2) 0.014(4) -0.015(3)
C17 0.116(5) 0.025(2) 0.067(4) 0.003(2) -0.016(3) 0.007(3)
C18 0.076(4) 0.023(2) 0.068(3) -0.003(2) -0.021(3) 0.001(2)
C19 0.048(3) 0.0200(19) 0.047(2) 0.0015(17) -0.004(2) -0.0084(18)
C20 0.033(2) 0.0238(19) 0.049(2) 0.0053(18) 0.004(2) -0.0022(17)
N 0.102(4) 0.0243(18) 0.050(2) 0.0060(18) 0.015(3) 0.017(2)
C21 0.068(4) 0.031(2) 0.085(4) -0.013(3) 0.010(3) -0.007(2)
C22 0.072(4) 0.033(2) 0.063(3) -0.005(3) -0.003(3) 0.007(2)
C23 0.104(5) 0.025(2) 0.042(3) -0.001(2) 0.012(3) -0.002(3)
C24 0.146(7) 0.045(3) 0.084(4) -0.026(3) -0.049(5) -0.014(4)
C25 0.159(7) 0.061(4) 0.058(4) -0.011(3) -0.050(4) 0.005(4)
C26 0.190(10) 0.032(3) 0.110(6) -0.004(4) 0.088(6) -0.007(5)
O5 0.175(6) 0.037(2) 0.205(6) -0.035(3) 0.048(5) -0.034(3)
O6 0.212(7) 0.046(3) 0.108(4) 0.030(3) 0.064(4) 0.044(4)

loop_
_geom_bond_atom_site_label_1
_geom_bond_atom_site_label_2
_geom_bond_distance
_geom_bond_site_symmetry_2
_geom_bond_publ_flag
P O4 1.472(3) . ?
P O3 1.494(4) . ?
P O1 1.607(5) . ?
P O2 1.610(3) . ?
O1 C1 1.394(7) . ?
O2 C11 1.403(5) . ?
C1 C10 1.378(7) . ?
C1 C2 1.385(8) . ?
C2 C3 1.326(10) . ?
C2 H2 0.9400 . ?
C3 C4 1.412(9) . ?
C3 H3 0.9400 . ?
C4 C5 1.389(9) . ?
C4 C9 1.454(7) . ?
C5 C6 1.354(10) . ?
C5 H5 0.9400 . ?
C6 C7 1.434(9) . ?
C6 H6 0.9400 . ?
C7 C8 1.400(7) . ?
C7 H7 0.9400 . ?
C8 C9 1.399(7) . ?
C8 H8 0.9400 . ?
C9 C10 1.414(7) . ?
C10 C20 1.476(6) . ?
C11 C20 1.362(6) . ?
C11 C12 1.394(7) . ?
C12 C13 1.352(7) . ?
C12 H12 0.9400 . ?
C13 C14 1.391(7) . ?
C13 H13 0.9400 . ?
C14 C15 1.424(7) . ?
C14 C19 1.425(6) . ?
C15 C16 1.322(8) . ?
C15 H15 0.9400 . ?
C16 C17 1.397(8) . ?
C16 H16 0.9400 . ?
C17 C18 1.378(6) . ?
C17 H17 0.9400 . ?
C18 C19 1.403(6) . ?
C18 H18 0.9400 . ?
C19 C20 1.436(5) . ?
N C21 1.319(7) . ?
N C25 1.335(8) . ?
N H 0.92(6) . ?
C21 C22 1.370(6) . ?
C21 H21 0.9400 . ?
C22 C23 1.363(7) . ?
C22 H22 0.9400 . ?
C23 C24 1.376(8) . ?
C23 C26 1.505(7) . ?
C24 C25 1.377(8) . ?
C24 H24 0.9400 . ?
C25 H25 0.9400 . ?
C26 O6 1.205(12) . ?
C26 O5 1.217(11) . ?
O5 H51 0.9041 . ?

loop_
_cod_related_entry_id
_cod_related_entry_database
_cod_related_entry_code
1 ChemSpider 30652883
